data_7213082
loop_
_publ_author_name
'Robertson, Neil'
'Bergemann, Christoph'
'Becker, Helmut'
'Agarwal, Prabhat'
'Julian, Stephen R.'
'Friend, Richard H.'
'Hatton, Nicholas J.'
'Underhill, Allan E.'
'Kobayashi, Akiko'

_publ_contact_author
;
    ENTER NAME
 ENTER ADDRESS
;
_publ_section_title
;
 Synthesis, structure and properties of [ethylpyridinium][Ni(mnt)2]:
 evidence for an unusual magnetically ordered ground state
;
_journal_issue 8
_journal_name_full 'Journal of Materials Chemistry'
_journal_page_first 1713
_journal_paper_doi 10.1039/a903007g
_journal_volume 9
_journal_year 1999
_chemical_formula_sum 'C15 H10 N5 Ni S4'
_chemical_formula_weight 447.22
_space_group_IT_number 2
_symmetry_cell_setting triclinic
_symmetry_Int_Tables_number 2
_symmetry_space_group_name_Hall '-P 1'
_symmetry_space_group_name_H-M 'P -1'
_audit_creation_date 'Fri Mar 12 15:40:50 1999'
_audit_creation_method 'from TEXRAY.INF file'
_cell_angle_alpha 95.095(8)
_cell_angle_beta 105.20(1)
_cell_angle_gamma 101.189(10)
_cell_formula_units_Z 4
_cell_length_a 13.311(2)
_cell_length_b 17.093(1)
_cell_length_c 11.016(1)
_cell_measurement_reflns_used 25
_cell_measurement_temperature 296.2
_cell_measurement_theta_max 17.3
_cell_measurement_theta_min 14.1
_cell_volume 2346.8(5)
_computing_cell_refinement 'MSC/AFC Diffractometer Control'
_computing_data_collection 'MSC/AFC Diffractometer Control'
_computing_data_reduction teXsan
_computing_publication_material teXsan
_computing_structure_refinement teXsan
_diffrn_ambient_temperature 296.2
_diffrn_measurement_device 'Rigaku AFC5R'
_diffrn_measurement_method \w-2\q
_diffrn_orient_matrix_UB_11 0.02537
_diffrn_orient_matrix_UB_12 -0.00779
_diffrn_orient_matrix_UB_13 0.09099
_diffrn_orient_matrix_UB_21 -0.06625
_diffrn_orient_matrix_UB_22 -0.04269
_diffrn_orient_matrix_UB_23 -0.01187
_diffrn_orient_matrix_UB_31 0.03681
_diffrn_orient_matrix_UB_32 -0.04186
_diffrn_orient_matrix_UB_33 -0.02503
_diffrn_radiation_detector 'scintillation counter'
_diffrn_radiation_monochromator graphite
_diffrn_radiation_source 'Rigaku rotating anode'
_diffrn_radiation_type 'Mo K\a'
_diffrn_radiation_wavelength 0.7107
_diffrn_reflns_av_R_equivalents 0.023
_diffrn_reflns_av_sigmaI/netI 0.111
_diffrn_reflns_limit_h_max 17
_diffrn_reflns_limit_h_min 0
_diffrn_reflns_limit_k_max 21
_diffrn_reflns_limit_k_min -22
_diffrn_reflns_limit_l_max 13
_diffrn_reflns_limit_l_min -14
_diffrn_reflns_number 11239
_diffrn_reflns_reduction_process 'Lp corrections applied'
_diffrn_reflns_theta_max 27.50
_diffrn_reflns_theta_min 2.51
_diffrn_standards_decay_% 0.23
_diffrn_standards_interval_count 150
_diffrn_standards_number 3
_exptl_absorpt_coefficient_mu 1.189
_exptl_absorpt_correction_T_max 1.000
_exptl_absorpt_correction_T_min 0.775
_exptl_absorpt_correction_type '\y scans(North,Phillips & Mathews,1968)'
_exptl_crystal_colour black
_exptl_crystal_density_diffrn 1.266
_exptl_crystal_density_meas ?
_exptl_crystal_description plate
_exptl_crystal_F_000 908.00
_exptl_crystal_size_max 0.500
_exptl_crystal_size_mid 0.300
_exptl_crystal_size_min 0.100
_refine_diff_density_max 2.23
_refine_diff_density_min -0.81
_refine_ls_extinction_method none
_refine_ls_goodness_of_fit_obs 0.144
_refine_ls_hydrogen_treatment noref
_refine_ls_matrix_type full
_refine_ls_number_constraints 0
_refine_ls_number_parameters 254
_refine_ls_number_reflns 5034
_refine_ls_number_restraints 0
_refine_ls_R_factor_obs 0.0872
_refine_ls_shift/esd_max 1.2990
_refine_ls_shift/esd_mean 0.0660
_refine_ls_structure_factor_coef F
_refine_ls_weighting_scheme calc
_refine_ls_wR_factor_obs 0.1611
_reflns_number_observed 5034
_reflns_number_total 10779
_reflns_observed_criterion >3.0sigma(I)
_cod_data_source_file 903007gsup1.cif
_cod_data_source_block EtPy[Ni(mnt)2]
_cod_depositor_comments
;
The following automatic conversions were performed:

'_exptl_crystal_density_meas' value 'not measured' was changed to '?'
- the value is perceived as not measured.

Automatic conversion script
Id: cif_fix_values 3008 2015-01-20 13:52:24Z robertas 
;
_cod_original_cell_volume 2346.6(5)
_cod_original_sg_symbol_H-M 'P -1         '
_cod_original_formula_sum 'C15 H10 N5 Ni S4 '
_cod_database_code 7213082

loop_
_symmetry_equiv_pos_as_xyz
x,y,z
-x,-y,-z

loop_
_atom_site_label
_atom_site_fract_x
_atom_site_fract_y
_atom_site_fract_z
_atom_site_U_iso_or_equiv
_atom_site_thermal_displace_type
_atom_site_calc_flag
_atom_site_occupancy
_atom_site_refinement_flags
Ni1 1.05296(8) 0.06345(6) 0.67272(10) 0.0436(2) Uiso d 1.00 .
Ni2 0.66101(9) 0.06694(7) 0.5788(1) 0.0474(3) Uiso d 1.00 .
Ni3 1.0000 0.0000 1.0000 0.0451(3) Uiso d 0.50 S
S1 1.1959(2) 0.1544(1) 0.6958(2) 0.0539(5) Uiso d 1.00 .
S2 0.9530(2) 0.1485(1) 0.6372(2) 0.0558(6) Uiso d 1.00 .
S3 1.1520(2) -0.0232(1) 0.7040(2) 0.0491(5) Uiso d 1.00 .
S4 0.9098(2) -0.0269(1) 0.6485(2) 0.0548(5) Uiso d 1.00 .
S5 0.6995(2) 0.1693(2) 0.7241(2) 0.0597(6) Uiso d 1.00 .
S6 0.6610(2) 0.1413(2) 0.4326(2) 0.0592(6) Uiso d 1.00 .
S7 0.6528(2) -0.0086(1) 0.7230(2) 0.0571(6) Uiso d 1.00 .
S8 0.6237(2) -0.0346(1) 0.4338(2) 0.0555(5) Uiso d 1.00 .
S9 0.9001(2) 0.0856(1) 0.9800(2) 0.0560(6) Uiso d 1.00 .
S10 1.1419(2) 0.0918(2) 1.0214(2) 0.0616(6) Uiso d 1.00 .
N1 1.2878(9) 0.3728(6) 0.6982(10) 0.090(1) Uiso d 1.00 .
N2 0.9646(8) 0.3611(6) 0.590(1) 0.086(1) Uiso d 1.00 .
N3 1.1355(8) -0.2379(6) 0.7233(9) 0.083(1) Uiso d 1.00 .
N4 0.8181(8) -0.2478(6) 0.6456(9) 0.082(1) Uiso d 1.00 .
N5 0.7399(9) 0.3903(7) 0.767(1) 0.093(1) Uiso d 1.00 .
N6 0.6847(9) 0.3518(7) 0.378(1) 0.097(1) Uiso d 1.00 .
N7 0.5858(9) -0.2211(6) 0.766(1) 0.090(1) Uiso d 1.00 .
N8 0.5501(8) -0.2574(6) 0.3832(10) 0.086(1) Uiso d 1.00 .
N9 0.9221(9) 0.3069(7) 0.993(1) 0.093(1) Uiso d 1.00 .
N10 1.2252(9) 0.3133(7) 1.016(1) 0.100(1) Uiso d 1.00 .
N11 0.9901(7) 0.4563(5) 1.2420(8) 0.069(1) Uiso d 1.00 .
N12 0.532(1) 0.238(1) 1.003(2) 0.1555(7) Uiso d 1.00 .
C1 1.1472(8) 0.2392(6) 0.6708(9) 0.056(1) Uiso d 1.00 .
C2 1.0420(7) 0.2378(5) 0.6446(8) 0.049(1) Uiso d 1.00 .
C3 1.0601(7) -0.1112(5) 0.6918(8) 0.052(1) Uiso d 1.00 .
C4 0.9538(6) -0.1148(5) 0.6649(8) 0.045(1) Uiso d 1.00 .
C5 1.2252(9) 0.3134(7) 0.684(1) 0.068(1) Uiso d 1.00 .
C6 1.0004(8) 0.3064(6) 0.6178(9) 0.057(1) Uiso d 1.00 .
C7 1.0988(7) -0.1837(5) 0.7066(9) 0.053(1) Uiso d 1.00 .
C8 0.8813(8) -0.1861(6) 0.6544(10) 0.064(1) Uiso d 1.00 .
C9 0.7039(8) 0.2490(6) 0.6412(9) 0.059(1) Uiso d 1.00 .
C10 0.6860(7) 0.2389(6) 0.5142(9) 0.054(1) Uiso d 1.00 .
C11 0.6183(7) -0.1033(6) 0.6419(9) 0.054(1) Uiso d 1.00 .
C12 0.6076(8) -0.1152(6) 0.5114(9) 0.058(1) Uiso d 1.00 .
C13 0.7241(9) 0.3275(7) 0.710(1) 0.070(1) Uiso d 1.00 .
C14 0.6872(9) 0.3011(7) 0.440(1) 0.074(1) Uiso d 1.00 .
C15 0.6019(9) -0.1688(7) 0.708(1) 0.068(1) Uiso d 1.00 .
C16 0.5779(8) -0.1940(6) 0.4434(10) 0.065(1) Uiso d 1.00 .
C17 0.9887(7) 0.1760(5) 0.9915(8) 0.050(1) Uiso d 1.00 .
C18 1.0920(8) 0.1791(6) 1.0108(9) 0.056(1) Uiso d 1.00 .
C19 0.9500(9) 0.2473(7) 0.991(1) 0.068(1) Uiso d 1.00 .
C20 1.1687(9) 0.2516(7) 1.017(1) 0.070(1) Uiso d 1.00 .
C21 0.8953(9) 0.4347(7) 1.269(1) 0.073(1) Uiso d 1.00 .
C22 0.8120(9) 0.4688(7) 1.216(1) 0.076(1) Uiso d 1.00 .
C23 0.8263(9) 0.5249(7) 1.133(1) 0.073(1) Uiso d 1.00 .
C24 0.925(1) 0.5445(8) 1.112(1) 0.085(1) Uiso d 1.00 .
C25 1.0005(9) 0.5117(7) 1.164(1) 0.074(1) Uiso d 1.00 .
C26 1.073(1) 0.4158(10) 1.297(1) 0.1116(8) Uiso d 1.00 .
C27 1.141(1) 0.4615(10) 1.424(2) 0.1093(9) Uiso d 1.00 .
C28 0.454(2) 0.185(1) 0.942(2) 0.1643(5) Uiso d 1.00 .
C29 0.444(3) 0.109(2) 0.920(3) 0.2156(3) Uiso d 1.00 .
C30 0.532(2) 0.088(2) 0.930(3) 0.2133(3) Uiso d 1.00 .
C31 0.624(2) 0.137(1) 1.044(2) 0.1777(4) Uiso d 1.00 .
C32 0.518(4) 0.332(3) 1.070(5) 0.3462(2) Uiso d 1.00 .
C33 0.540(3) 0.381(2) 0.977(3) 0.2534(2) Uiso d 1.00 .
C34 0.627(2) 0.219(1) 1.054(2) 0.1632(5) Uiso d 1.00 .
C35 0.403(2) 0.438(2) 0.298(2) 0.0855(6) Uiso d 0.50 .
C36 0.410(2) 0.407(2) 0.400(3) 0.0944(5) Uiso d 0.50 .
C37 0.471(2) 0.443(1) 0.531(2) 0.0740(7) Uiso d 0.50 .
C38 0.486(3) 0.484(2) 0.474(3) 0.1089(4) Uiso d 0.50 .
C39 0.451(4) 0.496(3) 0.330(5) 0.1926(2) Uiso d 0.50 .
H1 0.8850 0.3982 1.3279 0.0833 Uiso calc 1.00 .
H2 0.7454 0.4567 1.2359 0.0878 Uiso calc 1.00 .
H3 0.7680 0.5470 1.0885 0.0922 Uiso calc 1.00 .
H4 0.9300 0.5870 1.0569 0.0923 Uiso calc 1.00 .
H5 1.0719 0.5282 1.1466 0.0919 Uiso calc 1.00 .
H6 1.0539 0.3611 1.3002 0.1225 Uiso calc 1.00 .
H7 1.1269 0.4199 1.2430 0.1225 Uiso calc 1.00 .
H8 1.1981 0.4357 1.4598 0.1149 Uiso calc 1.00 .
H9 1.1663 0.5145 1.4204 0.1149 Uiso calc 1.00 .
H10 1.0935 0.4555 1.4777 0.1149 Uiso calc 1.00 .
H11 0.3944 0.2135 0.9127 0.1969 Uiso calc 1.00 .
H12 0.3838 0.0776 0.8796 0.2498 Uiso calc 1.00 .
H13 0.5601 0.0368 0.9185 0.2996 Uiso calc 1.00 .
H14 0.6883 0.1289 1.1092 0.2088 Uiso calc 1.00 .
H15 0.6932 0.2610 1.1034 0.1944 Uiso calc 1.00 .
H16 0.4436 0.3329 1.0313 0.3653 Uiso calc 1.00 .
H17 0.5591 0.3621 1.1209 0.3653 Uiso calc 1.00 .
H18 0.6200 0.3710 0.9607 0.2716 Uiso calc 1.00 .
H19 0.5056 0.3390 0.8695 0.2716 Uiso calc 1.00 .
H20 0.5352 0.4225 0.9537 0.2716 Uiso calc 1.00 .

loop_
_atom_type_symbol
_atom_type_oxidation_number
_atom_type_number_in_cell
_atom_type_scat_dispersion_real
_atom_type_scat_dispersion_imag
_atom_type_scat_source
Ni 0 4 0.339 1.112
;International Tables for Crystallography
(1992, Vol. C, Tables 4.2.6.8 and 6.1.1.1)
;
N 0 20 0.006 0.003
;International Tables for Crystallography
(1992, Vol. C, Tables 4.2.6.8 and 6.1.1.1)
;
C 0 60 0.003 0.002
;International Tables for Crystallography
(1992, Vol. C, Tables 4.2.6.8 and 6.1.1.1)
;
S 0 16 0.125 0.123
;International Tables for Crystallography
(1992, Vol. C, Tables 4.2.6.8 and 6.1.1.1)
;
H 0 40 0.000 0.000
;International Tables for Crystallography
(1992, Vol. C, Table 6.1.1.2)
;

loop_
_geom_angle_atom_site_label_1
_geom_angle_atom_site_label_2
_geom_angle_atom_site_label_3
_geom_angle
_geom_angle_site_symmetry_1
_geom_angle_site_symmetry_2
_geom_angle_site_symmetry_3
_geom_angle_publ_flag
S1 NI1 S2 92.50(10) 1_555 1_555 1_555 yes
S1 NI1 S3 87.93(9) 1_555 1_555 1_555 yes
S1 NI1 S4 179.6(1) 1_555 1_555 1_555 yes
S2 NI1 S3 178.71(10) 1_555 1_555 1_555 yes
S2 NI1 S4 87.19(10) 1_555 1_555 1_555 yes
S3 NI1 S4 92.38(10) 1_555 1_555 1_555 yes
S5 NI2 S6 92.4(1) 1_555 1_555 1_555 yes
S5 NI2 S7 88.0(1) 1_555 1_555 1_555 yes
S5 NI2 S8 179.6(1) 1_555 1_555 1_555 yes
S6 NI2 S7 177.2(1) 1_555 1_555 1_555 yes
S6 NI2 S8 87.3(1) 1_555 1_555 1_555 yes
S7 NI2 S8 92.3(1) 1_555 1_555 1_555 yes
S9 NI3 S9 180.0 1_555 1_555 2_757 yes
S9 NI3 S10 92.57(10) 1_555 1_555 1_555 yes
S9 NI3 S10 87.43(10) 1_555 1_555 2_757 yes
S9 NI3 S10 87.43(10) 2_757 1_555 1_555 yes
S9 NI3 S10 92.57(10) 2_757 1_555 2_757 yes
S10 NI3 S10 180.0 1_555 1_555 2_757 yes
NI1 S1 C1 102.5(3) 1_555 1_555 1_555 yes
NI1 S2 C2 103.5(3) 1_555 1_555 1_555 yes
NI1 S3 C3 102.3(3) 1_555 1_555 1_555 yes
NI1 S4 C4 104.1(3) 1_555 1_555 1_555 yes
NI2 S5 C9 103.3(3) 1_555 1_555 1_555 yes
NI2 S6 C10 103.4(3) 1_555 1_555 1_555 yes
NI2 S7 C11 103.8(3) 1_555 1_555 1_555 yes
NI2 S8 C12 104.1(3) 1_555 1_555 1_555 yes
NI3 S9 C17 103.3(3) 1_555 1_555 1_555 yes
NI3 S10 C18 102.3(3) 1_555 1_555 1_555 yes
C21 N11 C22 30.1(6) 1_555 1_555 1_555 yes
C21 N11 C24 91.2(7) 1_555 1_555 1_555 yes
C21 N11 C25 118.8(10) 1_555 1_555 1_555 yes
C21 N11 C26 117(1) 1_555 1_555 1_555 yes
C21 N11 C27 112.3(8) 1_555 1_555 1_555 yes
C21 N11 H1 23.4(5) 1_555 1_555 1_555 no
C21 N11 H5 144.9(8) 1_555 1_555 1_555 no
C21 N11 H6 98.4(7) 1_555 1_555 1_555 no
C21 N11 H7 143.0(8) 1_555 1_555 1_555 no
C22 N11 C24 61.0(5) 1_555 1_555 1_555 yes
C22 N11 C25 88.7(7) 1_555 1_555 1_555 yes
C22 N11 C26 147.5(9) 1_555 1_555 1_555 yes
C22 N11 C27 134.5(6) 1_555 1_555 1_555 yes
C22 N11 H1 53.6(4) 1_555 1_555 1_555 no
C22 N11 H5 114.8(5) 1_555 1_555 1_555 no
C22 N11 H6 127.0(5) 1_555 1_555 1_555 no
C22 N11 H7 166.9(5) 1_555 1_555 1_555 no
C24 N11 C25 27.6(6) 1_555 1_555 1_555 yes
C24 N11 C26 151.3(9) 1_555 1_555 1_555 yes
C24 N11 C27 137.4(6) 1_555 1_555 1_555 yes
C24 N11 H1 114.6(5) 1_555 1_555 1_555 no
C24 N11 H5 53.7(4) 1_555 1_555 1_555 no
C24 N11 H6 160.3(6) 1_555 1_555 1_555 no
C24 N11 H7 123.2(6) 1_555 1_555 1_555 no
C25 N11 C26 123(1) 1_555 1_555 1_555 yes
C25 N11 C27 117.7(8) 1_555 1_555 1_555 yes
C25 N11 H1 142.1(8) 1_555 1_555 1_555 no
C25 N11 H5 26.1(5) 1_555 1_555 1_555 no
C25 N11 H6 139.5(8) 1_555 1_555 1_555 no
C25 N11 H7 96.4(7) 1_555 1_555 1_555 no
C26 N11 C27 35.6(8) 1_555 1_555 1_555 yes
C26 N11 H1 94.0(8) 1_555 1_555 1_555 no
C26 N11 H5 97.7(8) 1_555 1_555 1_555 no
C26 N11 H6 23.5(6) 1_555 1_555 1_555 no
C26 N11 H7 28.9(7) 1_555 1_555 1_555 no
C27 N11 H1 92.2(5) 1_555 1_555 1_555 no
C27 N11 H5 96.3(5) 1_555 1_555 1_555 no
C27 N11 H6 53.3(4) 1_555 1_555 1_555 no
C27 N11 H7 52.7(5) 1_555 1_555 1_555 no
H1 N11 H5 168.1(5) 1_555 1_555 1_555 no
H1 N11 H6 76.5(3) 1_555 1_555 1_555 no
H1 N11 H7 120.9(4) 1_555 1_555 1_555 no
H5 N11 H6 115.3(4) 1_555 1_555 1_555 no
H5 N11 H7 71.0(3) 1_555 1_555 1_555 no
H6 N11 H7 44.6(2) 1_555 1_555 1_555 no
C28 N12 C29 24(1) 1_555 1_555 1_555 yes
C28 N12 C31 86(1) 1_555 1_555 1_555 yes
C28 N12 C32 122(2) 1_555 1_555 1_555 yes
C28 N12 C33 121(1) 1_555 1_555 1_555 yes
C28 N12 C34 119(2) 1_555 1_555 1_555 yes
C28 N12 H11 33(1) 1_555 1_555 1_555 no
C28 N12 H15 143(1) 1_555 1_555 1_555 no
C28 N12 H16 97(1) 1_555 1_555 1_555 no
C28 N12 H17 136(1) 1_555 1_555 1_555 no
C28 N12 H18 133(1) 1_555 1_555 1_555 no
C28 N12 H19 97(1) 1_555 1_555 1_555 no
C29 N12 C31 62(1) 1_555 1_555 1_555 yes
C29 N12 C32 144(2) 1_555 1_555 1_555 yes
C29 N12 C33 144(1) 1_555 1_555 1_555 yes
C29 N12 C34 94(1) 1_555 1_555 1_555 yes
C29 N12 H11 58.3(10) 1_555 1_555 1_555 no
C29 N12 H15 118(1) 1_555 1_555 1_555 no
C29 N12 H16 121(1) 1_555 1_555 1_555 no
C29 N12 H17 155(1) 1_555 1_555 1_555 no
C29 N12 H18 146(1) 1_555 1_555 1_555 no
C29 N12 H19 117(1) 1_555 1_555 1_555 no
C31 N12 C32 143(1) 1_555 1_555 1_555 yes
C31 N12 C33 147(1) 1_555 1_555 1_555 yes
C31 N12 C34 32(1) 1_555 1_555 1_555 yes
C31 N12 H11 120(1) 1_555 1_555 1_555 no
C31 N12 H15 57.0(8) 1_555 1_555 1_555 no
C31 N12 H16 160(1) 1_555 1_555 1_555 no
C31 N12 H17 129.2(10) 1_555 1_555 1_555 no
C31 N12 H18 121.2(10) 1_555 1_555 1_555 no
C31 N12 H19 142(1) 1_555 1_555 1_555 no
C32 N12 C33 34(1) 1_555 1_555 1_555 yes
C32 N12 C34 115(2) 1_555 1_555 1_555 yes
C32 N12 H11 90(1) 1_555 1_555 1_555 no
C32 N12 H15 92(1) 1_555 1_555 1_555 no
C32 N12 H16 25(1) 1_555 1_555 1_555 no
C32 N12 H17 15(1) 1_555 1_555 1_555 no
C32 N12 H18 55(1) 1_555 1_555 1_555 no
C32 N12 H19 61(1) 1_555 1_555 1_555 no
C33 N12 C34 115(1) 1_555 1_555 1_555 yes
C33 N12 H11 89(1) 1_555 1_555 1_555 no
C33 N12 H15 92(1) 1_555 1_555 1_555 no
C33 N12 H16 41.1(9) 1_555 1_555 1_555 no
C33 N12 H17 39.2(8) 1_555 1_555 1_555 no
C33 N12 H18 27.1(9) 1_555 1_555 1_555 no
C33 N12 H19 29.9(8) 1_555 1_555 1_555 no
C34 N12 H11 152(1) 1_555 1_555 1_555 no
C34 N12 H15 24(1) 1_555 1_555 1_555 no
C34 N12 H16 140(1) 1_555 1_555 1_555 no
C34 N12 H17 100(1) 1_555 1_555 1_555 no
C34 N12 H18 92(1) 1_555 1_555 1_555 no
C34 N12 H19 125(1) 1_555 1_555 1_555 no
H11 N12 H15 176(1) 1_555 1_555 1_555 no
H11 N12 H16 65.7(6) 1_555 1_555 1_555 no
H11 N12 H17 105.8(9) 1_555 1_555 1_555 no
H11 N12 H18 109.2(8) 1_555 1_555 1_555 no
H11 N12 H19 72.6(6) 1_555 1_555 1_555 no
H15 N12 H16 117.5(8) 1_555 1_555 1_555 no
H15 N12 H17 77.4(6) 1_555 1_555 1_555 no
H15 N12 H18 72.3(5) 1_555 1_555 1_555 no
H15 N12 H19 108.5(7) 1_555 1_555 1_555 no
H16 N12 H17 40.1(3) 1_555 1_555 1_555 no
H16 N12 H18 68.0(5) 1_555 1_555 1_555 no
H16 N12 H19 55.6(4) 1_555 1_555 1_555 no
H17 N12 H18 52.7(4) 1_555 1_555 1_555 no
H17 N12 H19 68.7(5) 1_555 1_555 1_555 no
H18 N12 H19 37.0(3) 1_555 1_555 1_555 no
S1 C1 C2 122.1(7) 1_555 1_555 1_555 yes
S1 C1 C5 116.5(8) 1_555 1_555 1_555 yes
S1 C1 C6 151.4(6) 1_555 1_555 1_555 yes
C2 C1 C5 121.3(9) 1_555 1_555 1_555 yes
C2 C1 C6 29.4(5) 1_555 1_555 1_555 yes
C5 C1 C6 92.0(7) 1_555 1_555 1_555 yes
S2 C2 C1 119.4(7) 1_555 1_555 1_555 yes
S2 C2 C5 149.7(6) 1_555 1_555 1_555 yes
S2 C2 C6 118.0(7) 1_555 1_555 1_555 yes
C1 C2 C5 30.4(5) 1_555 1_555 1_555 yes
C1 C2 C6 122.6(8) 1_555 1_555 1_555 yes
C5 C2 C6 92.3(6) 1_555 1_555 1_555 yes
S3 C3 C4 122.5(7) 1_555 1_555 1_555 yes
S3 C3 C7 117.7(7) 1_555 1_555 1_555 yes
S3 C3 C8 151.9(6) 1_555 1_555 1_555 yes
C4 C3 C7 119.8(8) 1_555 1_555 1_555 yes
C4 C3 C8 29.4(5) 1_555 1_555 1_555 yes
C7 C3 C8 90.4(6) 1_555 1_555 1_555 yes
S4 C4 C3 118.7(7) 1_555 1_555 1_555 yes
S4 C4 C7 149.8(5) 1_555 1_555 1_555 yes
S4 C4 C8 119.6(7) 1_555 1_555 1_555 yes
C3 C4 C7 31.1(5) 1_555 1_555 1_555 yes
C3 C4 C8 121.7(9) 1_555 1_555 1_555 yes
C7 C4 C8 90.6(6) 1_555 1_555 1_555 yes
N1 C5 C1 178(1) 1_555 1_555 1_555 yes
N1 C5 C2 151(1) 1_555 1_555 1_555 yes
C1 C5 C2 28.3(5) 1_555 1_555 1_555 yes
N2 C6 C1 152.6(9) 1_555 1_555 1_555 yes
N2 C6 C2 176(1) 1_555 1_555 1_555 yes
C1 C6 C2 28.0(5) 1_555 1_555 1_555 yes
N3 C7 C3 175.6(10) 1_555 1_555 1_555 yes
N3 C7 C4 154.7(9) 1_555 1_555 1_555 yes
C3 C7 C4 29.2(5) 1_555 1_555 1_555 yes
N4 C8 C3 151.3(9) 1_555 1_555 1_555 yes
N4 C8 C4 179(1) 1_555 1_555 1_555 yes
C3 C8 C4 29.0(5) 1_555 1_555 1_555 yes
S5 C9 C10 121.9(8) 1_555 1_555 1_555 yes
S5 C9 C13 117.9(8) 1_555 1_555 1_555 yes
S5 C9 C14 149.9(6) 1_555 1_555 1_555 yes
C10 C9 C13 120.2(9) 1_555 1_555 1_555 yes
C10 C9 C14 28.0(5) 1_555 1_555 1_555 yes
C13 C9 C14 92.1(7) 1_555 1_555 1_555 yes
S6 C10 C9 118.9(8) 1_555 1_555 1_555 yes
S6 C10 C13 149.7(6) 1_555 1_555 1_555 yes
S6 C10 C14 115.9(7) 1_555 1_555 1_555 yes
C9 C10 C13 30.8(6) 1_555 1_555 1_555 yes
C9 C10 C14 125.2(9) 1_555 1_555 1_555 yes
C13 C10 C14 94.4(7) 1_555 1_555 1_555 yes
S7 C11 C12 120.0(8) 1_555 1_555 1_555 yes
S7 C11 C15 118.9(7) 1_555 1_555 1_555 yes
S7 C11 C16 150.1(6) 1_555 1_555 1_555 yes
C12 C11 C15 121.1(9) 1_555 1_555 1_555 yes
C12 C11 C16 30.1(5) 1_555 1_555 1_555 yes
C15 C11 C16 91.1(7) 1_555 1_555 1_555 yes
S8 C12 C11 119.7(7) 1_555 1_555 1_555 yes
S8 C12 C15 149.2(6) 1_555 1_555 1_555 yes
S8 C12 C16 120.0(8) 1_555 1_555 1_555 yes
C11 C12 C15 29.5(5) 1_555 1_555 1_555 yes
C11 C12 C16 120.2(9) 1_555 1_555 1_555 yes
C15 C12 C16 90.7(7) 1_555 1_555 1_555 yes
N5 C13 C9 178(1) 1_555 1_555 1_555 yes
N5 C13 C10 151(1) 1_555 1_555 1_555 yes
C9 C13 C10 29.0(5) 1_555 1_555 1_555 yes
N6 C14 C9 153(1) 1_555 1_555 1_555 yes
N6 C14 C10 177(1) 1_555 1_555 1_555 yes
C9 C14 C10 26.8(5) 1_555 1_555 1_555 yes
N7 C15 C11 176(1) 1_555 1_555 1_555 yes
N7 C15 C12 152.9(9) 1_555 1_555 1_555 yes
C11 C15 C12 29.4(5) 1_555 1_555 1_555 yes
N8 C16 C11 152.3(10) 1_555 1_555 1_555 yes
N8 C16 C12 176(1) 1_555 1_555 1_555 yes
C11 C16 C12 29.8(5) 1_555 1_555 1_555 yes
S9 C17 C18 120.6(7) 1_555 1_555 1_555 yes
S9 C17 C19 118.3(7) 1_555 1_555 1_555 yes
S9 C17 C20 150.2(6) 1_555 1_555 1_555 yes
C18 C17 C19 120.8(9) 1_555 1_555 1_555 yes
C18 C17 C20 29.6(5) 1_555 1_555 1_555 yes
C19 C17 C20 91.5(7) 1_555 1_555 1_555 yes
S10 C18 C17 121.2(7) 1_555 1_555 1_555 yes
S10 C18 C19 151.7(6) 1_555 1_555 1_555 yes
S10 C18 C20 115.5(8) 1_555 1_555 1_555 yes
C17 C18 C19 30.7(5) 1_555 1_555 1_555 yes
C17 C18 C20 123.2(9) 1_555 1_555 1_555 yes
C19 C18 C20 92.8(7) 1_555 1_555 1_555 yes
N9 C19 C17 177(1) 1_555 1_555 1_555 yes
N9 C19 C18 149.1(10) 1_555 1_555 1_555 yes
C17 C19 C18 28.5(5) 1_555 1_555 1_555 yes
N10 C20 C17 147(1) 1_555 1_555 1_555 yes
N10 C20 C18 174(1) 1_555 1_555 1_555 yes
C17 C20 C18 27.2(5) 1_555 1_555 1_555 yes
N11 C21 C22 120(1) 1_555 1_555 1_555 yes
N11 C21 C23 89.1(8) 1_555 1_555 1_555 yes
N11 C21 C25 30.4(6) 1_555 1_555 1_555 yes
N11 C21 C26 32.4(6) 1_555 1_555 1_555 yes
N11 C21 H1 122(1) 1_555 1_555 1_555 no
N11 C21 H2 143.5(9) 1_555 1_555 1_555 no
C22 C21 C23 30.9(7) 1_555 1_555 1_555 yes
C22 C21 C25 89.7(8) 1_555 1_555 1_555 yes
C22 C21 C26 152(1) 1_555 1_555 1_555 yes
C22 C21 H1 117(1) 1_555 1_555 1_555 no
C22 C21 H2 23.5(6) 1_555 1_555 1_555 no
C23 C21 C25 58.8(5) 1_555 1_555 1_555 yes
C23 C21 C26 121.5(7) 1_555 1_555 1_555 yes
C23 C21 H1 148(1) 1_555 1_555 1_555 no
C23 C21 H2 54.4(4) 1_555 1_555 1_555 no
C25 C21 C26 62.8(6) 1_555 1_555 1_555 yes
C25 C21 H1 152.5(10) 1_555 1_555 1_555 no
C25 C21 H2 113.1(6) 1_555 1_555 1_555 no
C26 C21 H1 90.0(8) 1_555 1_555 1_555 no
C26 C21 H2 175.9(7) 1_555 1_555 1_555 no
H1 C21 H2 94.1(8) 1_555 1_555 1_555 no
N11 C22 C21 29.8(6) 1_555 1_555 1_555 yes
N11 C22 C23 89.0(8) 1_555 1_555 1_555 yes
N11 C22 C24 58.3(5) 1_555 1_555 1_555 yes
N11 C22 H1 54.9(4) 1_555 1_555 1_555 no
N11 C22 H2 151(1) 1_555 1_555 1_555 no
N11 C22 H3 112.4(6) 1_555 1_555 1_555 no
C21 C22 C23 118(1) 1_555 1_555 1_555 yes
C21 C22 C24 88.1(8) 1_555 1_555 1_555 yes
C21 C22 H1 25.1(6) 1_555 1_555 1_555 no
C21 C22 H2 121(1) 1_555 1_555 1_555 no
C21 C22 H3 142.2(10) 1_555 1_555 1_555 no
C23 C22 C24 30.7(7) 1_555 1_555 1_555 yes
C23 C22 H1 143.9(10) 1_555 1_555 1_555 no
C23 C22 H2 119(1) 1_555 1_555 1_555 no
C23 C22 H3 23.4(5) 1_555 1_555 1_555 no
C24 C22 H1 113.2(6) 1_555 1_555 1_555 no
C24 C22 H2 149(1) 1_555 1_555 1_555 no
C24 C22 H3 54.2(4) 1_555 1_555 1_555 no
H1 C22 H2 96.7(8) 1_555 1_555 1_555 no
H1 C22 H3 167.3(7) 1_555 1_555 1_555 no
H2 C22 H3 96.1(8) 1_555 1_555 1_555 no
C21 C23 C22 30.2(6) 1_555 1_555 1_555 yes
C21 C23 C24 87.6(8) 1_555 1_555 1_555 yes
C21 C23 C25 59.3(5) 1_555 1_555 1_555 yes
C21 C23 H2 54.3(4) 1_555 1_555 1_555 no
C21 C23 H3 151(1) 1_555 1_555 1_555 no
C21 C23 H4 114.9(6) 1_555 1_555 1_555 no
C22 C23 C24 117(1) 1_555 1_555 1_555 yes
C22 C23 C25 89.5(8) 1_555 1_555 1_555 yes
C22 C23 H2 24.1(6) 1_555 1_555 1_555 no
C22 C23 H3 121(1) 1_555 1_555 1_555 no
C22 C23 H4 145.1(10) 1_555 1_555 1_555 no
C24 C23 C25 28.3(7) 1_555 1_555 1_555 yes
C24 C23 H2 141.9(10) 1_555 1_555 1_555 no
C24 C23 H3 120(1) 1_555 1_555 1_555 no
C24 C23 H4 27.3(6) 1_555 1_555 1_555 no
C25 C23 H2 113.6(6) 1_555 1_555 1_555 no
C25 C23 H3 148(1) 1_555 1_555 1_555 no
C25 C23 H4 55.6(4) 1_555 1_555 1_555 no
H2 C23 H3 97.4(8) 1_555 1_555 1_555 no
H2 C23 H4 168.7(7) 1_555 1_555 1_555 no
H3 C23 H4 93.6(8) 1_555 1_555 1_555 no
N11 C24 C22 60.6(5) 1_555 1_555 1_555 yes
N11 C24 C23 92.0(9) 1_555 1_555 1_555 yes
N11 C24 C25 29.0(7) 1_555 1_555 1_555 yes
N11 C24 H3 115.9(7) 1_555 1_555 1_555 no
N11 C24 H4 154(1) 1_555 1_555 1_555 no
N11 C24 H5 55.8(4) 1_555 1_555 1_555 no
C22 C24 C23 31.4(7) 1_555 1_555 1_555 yes
C22 C24 C25 89.7(9) 1_555 1_555 1_555 yes
C22 C24 H3 55.3(4) 1_555 1_555 1_555 no
C22 C24 H4 144(1) 1_555 1_555 1_555 no
C22 C24 H5 116.4(7) 1_555 1_555 1_555 no
C23 C24 C25 121(1) 1_555 1_555 1_555 yes
C23 C24 H3 24.0(6) 1_555 1_555 1_555 no
C23 C24 H4 113(1) 1_555 1_555 1_555 no
C23 C24 H5 147(1) 1_555 1_555 1_555 no
C25 C24 H3 144(1) 1_555 1_555 1_555 no
C25 C24 H4 125(1) 1_555 1_555 1_555 no
C25 C24 H5 26.8(6) 1_555 1_555 1_555 no
H3 C24 H4 89.4(8) 1_555 1_555 1_555 no
H3 C24 H5 171.6(8) 1_555 1_555 1_555 no
H4 C24 H5 99.0(9) 1_555 1_555 1_555 no
N11 C25 C21 30.8(6) 1_555 1_555 1_555 yes
N11 C25 C23 92.8(8) 1_555 1_555 1_555 yes
N11 C25 C24 123(1) 1_555 1_555 1_555 yes
N11 C25 C26 29.3(6) 1_555 1_555 1_555 yes
N11 C25 H4 146.7(9) 1_555 1_555 1_555 no
N11 C25 H5 118(1) 1_555 1_555 1_555 no
C21 C25 C23 61.9(5) 1_555 1_555 1_555 yes
C21 C25 C24 92.5(9) 1_555 1_555 1_555 yes
C21 C25 C26 60.0(6) 1_555 1_555 1_555 yes
C21 C25 H4 115.8(6) 1_555 1_555 1_555 no
C21 C25 H5 149.0(10) 1_555 1_555 1_555 no
C23 C25 C24 30.6(7) 1_555 1_555 1_555 yes
C23 C25 C26 122.0(7) 1_555 1_555 1_555 yes
C23 C25 H4 53.9(4) 1_555 1_555 1_555 no
C23 C25 H5 149.1(10) 1_555 1_555 1_555 no
C24 C25 C26 152(1) 1_555 1_555 1_555 yes
C24 C25 H4 23.4(7) 1_555 1_555 1_555 no
C24 C25 H5 118(1) 1_555 1_555 1_555 no
C26 C25 H4 175.8(7) 1_555 1_555 1_555 no
C26 C25 H5 88.9(8) 1_555 1_555 1_555 no
H4 C25 H5 95.2(8) 1_555 1_555 1_555 no
N11 C26 C21 30.2(6) 1_555 1_555 1_555 yes
N11 C26 C25 26.9(6) 1_555 1_555 1_555 yes
N11 C26 C27 110(1) 1_555 1_555 1_555 yes
N11 C26 H6 118(1) 1_555 1_555 1_555 no
N11 C26 H7 108(1) 1_555 1_555 1_555 no
N11 C26 H8 136(1) 1_555 1_555 1_555 no
N11 C26 H9 94.5(9) 1_555 1_555 1_555 no
N11 C26 H10 97.7(10) 1_555 1_555 1_555 no
C21 C26 C25 57.1(6) 1_555 1_555 1_555 yes
C21 C26 C27 107(1) 1_555 1_555 1_555 yes
C21 C26 H6 93(1) 1_555 1_555 1_555 no
C21 C26 H7 135(1) 1_555 1_555 1_555 no
C21 C26 H8 129.5(8) 1_555 1_555 1_555 no
C21 C26 H9 103.8(7) 1_555 1_555 1_555 no
C21 C26 H10 84.2(7) 1_555 1_555 1_555 no
C25 C26 C27 108(1) 1_555 1_555 1_555 yes
C25 C26 H6 136(1) 1_555 1_555 1_555 no
C25 C26 H7 83.4(10) 1_555 1_555 1_555 no
C25 C26 H8 130.3(8) 1_555 1_555 1_555 no
C25 C26 H9 86.1(6) 1_555 1_555 1_555 no
C25 C26 H10 109.2(8) 1_555 1_555 1_555 no
C27 C26 H6 111(1) 1_555 1_555 1_555 no
C27 C26 H7 102(1) 1_555 1_555 1_555 no
C27 C26 H8 26.1(7) 1_555 1_555 1_555 no
C27 C26 H9 24.5(7) 1_555 1_555 1_555 no
C27 C26 H10 28.4(7) 1_555 1_555 1_555 no
H6 C26 H7 104(1) 1_555 1_555 1_555 no
H6 C26 H8 93(1) 1_555 1_555 1_555 no
H6 C26 H9 135(1) 1_555 1_555 1_555 no
H6 C26 H10 97(1) 1_555 1_555 1_555 no
H7 C26 H8 90.0(10) 1_555 1_555 1_555 no
H7 C26 H9 91.1(10) 1_555 1_555 1_555 no
H7 C26 H10 131(1) 1_555 1_555 1_555 no
H8 C26 H9 44.7(3) 1_555 1_555 1_555 no
H8 C26 H10 45.3(3) 1_555 1_555 1_555 no
H9 C26 H10 45.5(3) 1_555 1_555 1_555 no
N11 C27 C26 34.2(8) 1_555 1_555 1_555 yes
N11 C27 H6 54.1(4) 1_555 1_555 1_555 no
N11 C27 H7 53.8(4) 1_555 1_555 1_555 no
N11 C27 H8 144(1) 1_555 1_555 1_555 no
N11 C27 H9 90(1) 1_555 1_555 1_555 no
N11 C27 H10 89(1) 1_555 1_555 1_555 no
C26 C27 H6 25.1(7) 1_555 1_555 1_555 no
C26 C27 H7 30.3(7) 1_555 1_555 1_555 no
C26 C27 H8 110(1) 1_555 1_555 1_555 no
C26 C27 H9 112(1) 1_555 1_555 1_555 no
C26 C27 H10 104(1) 1_555 1_555 1_555 no
H6 C27 H7 45.2(3) 1_555 1_555 1_555 no
H6 C27 H8 93(1) 1_555 1_555 1_555 no
H6 C27 H9 137(1) 1_555 1_555 1_555 no
H6 C27 H10 92(1) 1_555 1_555 1_555 no
H7 C27 H8 94(1) 1_555 1_555 1_555 no
H7 C27 H9 96(1) 1_555 1_555 1_555 no
H7 C27 H10 134(1) 1_555 1_555 1_555 no
H8 C27 H9 111(1) 1_555 1_555 1_555 no
H8 C27 H10 106(1) 1_555 1_555 1_555 no
H9 C27 H10 111(1) 1_555 1_555 1_555 no
N12 C28 C29 130(2) 1_555 1_555 1_555 yes
N12 C28 C30 99(1) 1_555 1_555 1_555 yes
N12 C28 C34 32(1) 1_555 1_555 1_555 yes
N12 C28 H11 104(2) 1_555 1_555 1_555 no
N12 C28 H12 153(2) 1_555 1_555 1_555 no
C29 C28 C30 33(1) 1_555 1_555 1_555 yes
C29 C28 C34 98(2) 1_555 1_555 1_555 yes
C29 C28 H11 124(2) 1_555 1_555 1_555 no
C29 C28 H12 22(1) 1_555 1_555 1_555 no
C30 C28 C34 67(1) 1_555 1_555 1_555 yes
C30 C28 H11 153(2) 1_555 1_555 1_555 no
C30 C28 H12 55(1) 1_555 1_555 1_555 no
C34 C28 H11 136(1) 1_555 1_555 1_555 no
C34 C28 H12 121(1) 1_555 1_555 1_555 no
H11 C28 H12 101(1) 1_555 1_555 1_555 no
N12 C29 C28 24(1) 1_555 1_555 1_555 yes
N12 C29 C30 91(2) 1_555 1_555 1_555 yes
N12 C29 C31 59.7(10) 1_555 1_555 1_555 yes
N12 C29 H11 48.8(9) 1_555 1_555 1_555 no
N12 C29 H12 145(2) 1_555 1_555 1_555 no
N12 C29 H13 108(1) 1_555 1_555 1_555 no
C28 C29 C30 113(3) 1_555 1_555 1_555 yes
C28 C29 C31 83(1) 1_555 1_555 1_555 yes
C28 C29 H11 24(1) 1_555 1_555 1_555 no
C28 C29 H12 121(3) 1_555 1_555 1_555 no
C28 C29 H13 131(2) 1_555 1_555 1_555 no
C30 C29 C31 37(1) 1_555 1_555 1_555 yes
C30 C29 H11 136(2) 1_555 1_555 1_555 no
C30 C29 H12 121(3) 1_555 1_555 1_555 no
C30 C29 H13 17(1) 1_555 1_555 1_555 no
C31 C29 H11 108(1) 1_555 1_555 1_555 no
C31 C29 H12 153(2) 1_555 1_555 1_555 no
C31 C29 H13 52.3(10) 1_555 1_555 1_555 no
H11 C29 H12 97(2) 1_555 1_555 1_555 no
H11 C29 H13 153(1) 1_555 1_555 1_555 no
H12 C29 H13 104(2) 1_555 1_555 1_555 no
C28 C30 C29 33(1) 1_555 1_555 1_555 yes
C28 C30 C31 86(1) 1_555 1_555 1_555 yes
C28 C30 C34 58(1) 1_555 1_555 1_555 yes
C28 C30 H12 55(1) 1_555 1_555 1_555 no
C28 C30 H13 173(2) 1_555 1_555 1_555 no
C28 C30 H14 102(1) 1_555 1_555 1_555 no
C29 C30 C31 112(2) 1_555 1_555 1_555 yes
C29 C30 C34 89(2) 1_555 1_555 1_555 yes
C29 C30 H12 22(1) 1_555 1_555 1_555 no
C29 C30 H13 140(3) 1_555 1_555 1_555 no
C29 C30 H14 125(2) 1_555 1_555 1_555 no
C31 C30 C34 31(1) 1_555 1_555 1_555 yes
C31 C30 H12 133(2) 1_555 1_555 1_555 no
C31 C30 H13 99(2) 1_555 1_555 1_555 no
C31 C30 H14 16(1) 1_555 1_555 1_555 no
C34 C30 H12 112(1) 1_555 1_555 1_555 no
C34 C30 H13 128(2) 1_555 1_555 1_555 no
C34 C30 H14 47.4(8) 1_555 1_555 1_555 no
H12 C30 H13 117(2) 1_555 1_555 1_555 no
H12 C30 H14 143(1) 1_555 1_555 1_555 no
H13 C30 H14 83(1) 1_555 1_555 1_555 no
N12 C31 C29 58(1) 1_555 1_555 1_555 yes
N12 C31 C30 83(1) 1_555 1_555 1_555 yes
N12 C31 C34 32(1) 1_555 1_555 1_555 yes
N12 C31 H13 113(1) 1_555 1_555 1_555 no
N12 C31 H14 138(1) 1_555 1_555 1_555 no
N12 C31 H15 56.2(8) 1_555 1_555 1_555 no
C29 C31 C30 29(1) 1_555 1_555 1_555 yes
C29 C31 C34 90(1) 1_555 1_555 1_555 yes
C29 C31 H13 58(1) 1_555 1_555 1_555 no
C29 C31 H14 156(2) 1_555 1_555 1_555 no
C29 C31 H15 114(1) 1_555 1_555 1_555 no
C30 C31 C34 112(2) 1_555 1_555 1_555 yes
C30 C31 H13 30(1) 1_555 1_555 1_555 no
C30 C31 H14 138(2) 1_555 1_555 1_555 no
C30 C31 H15 134(1) 1_555 1_555 1_555 no
C34 C31 H13 140(1) 1_555 1_555 1_555 no
C34 C31 H14 108(2) 1_555 1_555 1_555 no
C34 C31 H15 23(1) 1_555 1_555 1_555 no
H13 C31 H14 108(1) 1_555 1_555 1_555 no
H13 C31 H15 155(1) 1_555 1_555 1_555 no
H14 C31 H15 85(1) 1_555 1_555 1_555 no
N12 C32 C33 100(3) 1_555 1_555 1_555 yes
N12 C32 H16 104(3) 1_555 1_555 1_555 no
N12 C32 H17 127(4) 1_555 1_555 1_555 no
N12 C32 H18 79(2) 1_555 1_555 1_555 no
N12 C32 H19 73(1) 1_555 1_555 1_555 no
N12 C32 H20 113(2) 1_555 1_555 1_555 no
C33 C32 H16 85(3) 1_555 1_555 1_555 no
C33 C32 H17 88(4) 1_555 1_555 1_555 no
C33 C32 H18 32(1) 1_555 1_555 1_555 no
C33 C32 H19 32(1) 1_555 1_555 1_555 no
C33 C32 H20 12(1) 1_555 1_555 1_555 no
H16 C32 H17 127(5) 1_555 1_555 1_555 no
H16 C32 H18 113(3) 1_555 1_555 1_555 no
H16 C32 H19 75(2) 1_555 1_555 1_555 no
H16 C32 H20 78(2) 1_555 1_555 1_555 no
H17 C32 H18 82(3) 1_555 1_555 1_555 no
H17 C32 H19 120(4) 1_555 1_555 1_555 no
H17 C32 H20 84(3) 1_555 1_555 1_555 no
H18 C32 H19 42(1) 1_555 1_555 1_555 no
H18 C32 H20 43(1) 1_555 1_555 1_555 no
H19 C32 H20 42.2(10) 1_555 1_555 1_555 no
N12 C33 C32 44(2) 1_555 1_555 1_555 yes
N12 C33 H16 61(1) 1_555 1_555 1_555 no
N12 C33 H17 64(1) 1_555 1_555 1_555 no
N12 C33 H18 77(1) 1_555 1_555 1_555 no
N12 C33 H19 71(1) 1_555 1_555 1_555 no
N12 C33 H20 167(3) 1_555 1_555 1_555 no
C32 C33 H16 35(2) 1_555 1_555 1_555 no
C32 C33 H17 27(1) 1_555 1_555 1_555 no
C32 C33 H18 107(3) 1_555 1_555 1_555 no
C32 C33 H19 108(3) 1_555 1_555 1_555 no
C32 C33 H20 142(4) 1_555 1_555 1_555 no
H16 C33 H17 56(1) 1_555 1_555 1_555 no
H16 C33 H18 138(2) 1_555 1_555 1_555 no
H16 C33 H19 94(1) 1_555 1_555 1_555 no
H16 C33 H20 118(3) 1_555 1_555 1_555 no
H17 C33 H18 99(2) 1_555 1_555 1_555 no
H17 C33 H19 134(2) 1_555 1_555 1_555 no
H17 C33 H20 126(3) 1_555 1_555 1_555 no
H18 C33 H19 79(2) 1_555 1_555 1_555 no
H18 C33 H20 103(3) 1_555 1_555 1_555 no
H19 C33 H20 96(2) 1_555 1_555 1_555 no
N12 C34 C28 28(1) 1_555 1_555 1_555 yes
N12 C34 C30 82(1) 1_555 1_555 1_555 yes
N12 C34 C31 114(2) 1_555 1_555 1_555 yes
N12 C34 H14 141(1) 1_555 1_555 1_555 no
N12 C34 H15 121(2) 1_555 1_555 1_555 no
C28 C34 C30 53.8(10) 1_555 1_555 1_555 yes
C28 C34 C31 86(1) 1_555 1_555 1_555 yes
C28 C34 H14 114(1) 1_555 1_555 1_555 no
C28 C34 H15 150(2) 1_555 1_555 1_555 no
C30 C34 C31 35(1) 1_555 1_555 1_555 yes
C30 C34 H14 65.4(10) 1_555 1_555 1_555 no
C30 C34 H15 154(2) 1_555 1_555 1_555 no
C31 C34 H14 29(1) 1_555 1_555 1_555 no
C31 C34 H15 123(2) 1_555 1_555 1_555 no
H14 C34 H15 94(1) 1_555 1_555 1_555 no
C36 C35 C37 27(1) 1_555 1_555 1_555 yes
C36 C35 C38 50(1) 1_555 1_555 1_555 yes
C36 C35 C39 103(3) 1_555 1_555 1_555 yes
C37 C35 C38 22(1) 1_555 1_555 1_555 yes
C37 C35 C39 75(3) 1_555 1_555 1_555 yes
C38 C35 C39 53(3) 1_555 1_555 1_555 yes
C35 C36 C37 128(2) 1_555 1_555 1_555 yes
C35 C36 C38 89(2) 1_555 1_555 1_555 yes
C35 C36 C38 94(2) 1_555 1_555 2_666 yes
C35 C36 C39 33(2) 1_555 1_555 1_555 yes
C37 C36 C38 39(1) 1_555 1_555 1_555 yes
C37 C36 C38 33(1) 1_555 1_555 2_666 yes
C37 C36 C39 94(2) 1_555 1_555 1_555 yes
C38 C36 C38 6(2) 1_555 1_555 2_666 yes
C38 C36 C39 55(2) 1_555 1_555 1_555 yes
C38 C36 C39 61(2) 2_666 1_555 1_555 yes
C35 C37 C36 23(1) 1_555 1_555 1_555 yes
C35 C37 C37 67(1) 1_555 1_555 2_666 yes
C35 C37 C38 48(2) 1_555 1_555 1_555 yes
C35 C37 C38 82(2) 1_555 1_555 2_666 yes
C35 C37 C39 24(1) 1_555 1_555 1_555 yes
C35 C37 C39 143(2) 1_555 1_555 2_666 yes
C36 C37 C37 91(1) 1_555 1_555 2_666 yes
C36 C37 C38 72(2) 1_555 1_555 1_555 yes
C36 C37 C38 106(2) 1_555 1_555 2_666 yes
C36 C37 C39 48(1) 1_555 1_555 1_555 yes
C36 C37 C39 167(2) 1_555 1_555 2_666 yes
C37 C37 C38 19(1) 2_666 1_555 1_555 yes
C37 C37 C38 15(1) 2_666 1_555 2_666 yes
C37 C37 C39 43(1) 2_666 1_555 1_555 yes
C37 C37 C39 76(2) 2_666 1_555 2_666 yes
C38 C37 C38 34(3) 1_555 1_555 2_666 yes
C38 C37 C39 24(2) 1_555 1_555 1_555 yes
C38 C37 C39 95(3) 1_555 1_555 2_666 yes
C38 C37 C39 58(2) 2_666 1_555 1_555 yes
C38 C37 C39 61(2) 2_666 1_555 2_666 yes
C39 C37 C39 119(2) 1_555 1_555 2_666 yes
C35 C38 C36 40(1) 1_555 1_555 1_555 yes
C35 C38 C36 145(2) 1_555 1_555 2_666 yes
C35 C38 C37 108(2) 1_555 1_555 1_555 yes
C35 C38 C37 105(2) 1_555 1_555 2_666 yes
C35 C38 C38 155(7) 1_555 1_555 2_666 yes
C35 C38 C39 32(2) 1_555 1_555 1_555 yes
C35 C38 C39 164(2) 1_555 1_555 2_666 yes
C36 C38 C36 173(2) 1_555 1_555 2_666 yes
C36 C38 C37 68(2) 1_555 1_555 1_555 yes
C36 C38 C37 145(3) 1_555 1_555 2_666 yes
C36 C38 C38 159(8) 1_555 1_555 2_666 yes
C36 C38 C39 72(2) 1_555 1_555 1_555 yes
C36 C38 C39 124(3) 1_555 1_555 2_666 yes
C36 C38 C37 105(2) 2_666 1_555 1_555 yes
C36 C38 C37 39(1) 2_666 1_555 2_666 yes
C36 C38 C38 13(5) 2_666 1_555 2_666 yes
C36 C38 C39 113(2) 2_666 1_555 1_555 yes
C36 C38 C39 50(1) 2_666 1_555 2_666 yes
C37 C38 C37 145(3) 1_555 1_555 2_666 yes
C37 C38 C38 93(6) 1_555 1_555 2_666 yes
C37 C38 C39 140(3) 1_555 1_555 1_555 yes
C37 C38 C39 55(2) 1_555 1_555 2_666 yes
C37 C38 C38 51(5) 2_666 1_555 2_666 yes
C37 C38 C39 73(3) 2_666 1_555 1_555 yes
C37 C38 C39 89(2) 2_666 1_555 2_666 yes
C38 C38 C39 124(7) 2_666 1_555 1_555 yes
C38 C38 C39 38(5) 2_666 1_555 2_666 yes
C39 C38 C39 163(2) 1_555 1_555 2_666 yes
C35 C39 C36 42(2) 1_555 1_555 1_555 yes
C35 C39 C37 79(3) 1_555 1_555 1_555 yes
C35 C39 C37 140(5) 1_555 1_555 2_666 yes
C35 C39 C38 94(4) 1_555 1_555 1_555 yes
C35 C39 C38 111(4) 1_555 1_555 2_666 yes
C36 C39 C37 37(1) 1_555 1_555 1_555 yes
C36 C39 C37 97(2) 1_555 1_555 2_666 yes
C36 C39 C38 52(2) 1_555 1_555 1_555 yes
C36 C39 C38 68(2) 1_555 1_555 2_666 yes
C37 C39 C37 60(2) 1_555 1_555 2_666 yes
C37 C39 C38 15(1) 1_555 1_555 1_555 yes
C37 C39 C38 31(1) 1_555 1_555 2_666 yes
C37 C39 C38 45(2) 2_666 1_555 1_555 yes
C37 C39 C38 28(1) 2_666 1_555 2_666 yes
C38 C39 C38 16(2) 1_555 1_555 2_666 yes

loop_
_geom_bond_atom_site_label_1
_geom_bond_atom_site_label_2
_geom_bond_distance
_geom_bond_site_symmetry_1
_geom_bond_site_symmetry_2
_geom_bond_publ_flag
NI1 S1 2.152(3) 1_555 1_555 yes
NI1 S2 2.148(3) 1_555 1_555 yes
NI1 S3 2.159(3) 1_555 1_555 yes
NI1 S4 2.146(3) 1_555 1_555 yes
NI2 S5 2.147(3) 1_555 1_555 yes
NI2 S6 2.139(3) 1_555 1_555 yes
NI2 S7 2.145(3) 1_555 1_555 yes
NI2 S8 2.138(3) 1_555 1_555 yes
NI3 S9 2.148(3) 1_555 1_555 yes
NI3 S9 2.148(3) 1_555 2_757 yes
NI3 S10 2.153(3) 1_555 1_555 yes
NI3 S10 2.153(3) 1_555 2_757 yes
S1 C1 1.71(1) 1_555 1_555 yes
S2 C2 1.723(9) 1_555 1_555 yes
S3 C3 1.715(9) 1_555 1_555 yes
S4 C4 1.722(9) 1_555 1_555 yes
S5 C9 1.71(1) 1_555 1_555 yes
S6 C10 1.750(9) 1_555 1_555 yes
S7 C11 1.694(9) 1_555 1_555 yes
S8 C12 1.69(1) 1_555 1_555 yes
S9 C17 1.725(9) 1_555 1_555 yes
S10 C18 1.75(1) 1_555 1_555 yes
N1 C5 1.15(1) 1_555 1_555 yes
N2 C6 1.16(1) 1_555 1_555 yes
N3 C7 1.14(1) 1_555 1_555 yes
N4 C8 1.19(1) 1_555 1_555 yes
N5 C13 1.15(1) 1_555 1_555 yes
N6 C14 1.14(1) 1_555 1_555 yes
N7 C15 1.16(1) 1_555 1_555 yes
N8 C16 1.16(1) 1_555 1_555 yes
N9 C19 1.15(1) 1_555 1_555 yes
N10 C20 1.17(2) 1_555 1_555 yes
N11 C21 1.36(1) 1_555 1_555 yes
N11 C22 2.37(2) 1_555 1_555 yes
N11 C24 2.31(2) 1_555 1_555 yes
N11 C25 1.34(1) 1_555 1_555 yes
N11 C26 1.45(2) 1_555 1_555 yes
N11 C27 2.42(2) 1_555 1_555 yes
N12 C28 1.23(2) 1_555 1_555 yes
N12 C29 2.27(3) 1_555 1_555 yes
N12 C31 2.30(3) 1_555 1_555 yes
N12 C32 1.76(5) 1_555 1_555 yes
N12 C33 2.47(4) 1_555 1_555 yes
N12 C34 1.36(3) 1_555 1_555 yes
C1 C2 1.35(1) 1_555 1_555 yes
C1 C5 1.44(1) 1_555 1_555 yes
C1 C6 2.42(1) 1_555 1_555 yes
C2 C5 2.43(1) 1_555 1_555 yes
C2 C6 1.41(1) 1_555 1_555 yes
C3 C4 1.36(1) 1_555 1_555 yes
C3 C7 1.44(1) 1_555 1_555 yes
C3 C8 2.38(1) 1_555 1_555 yes
C4 C7 2.42(1) 1_555 1_555 yes
C4 C8 1.37(1) 1_555 1_555 yes
C9 C10 1.35(1) 1_555 1_555 yes
C9 C13 1.42(1) 1_555 1_555 yes
C9 C14 2.44(2) 1_555 1_555 yes
C10 C13 2.40(1) 1_555 1_555 yes
C10 C14 1.40(1) 1_555 1_555 yes
C11 C12 1.40(1) 1_555 1_555 yes
C11 C15 1.40(1) 1_555 1_555 yes
C11 C16 2.44(1) 1_555 1_555 yes
C12 C15 2.44(1) 1_555 1_555 yes
C12 C16 1.41(1) 1_555 1_555 yes
C17 C18 1.32(1) 1_555 1_555 yes
C17 C19 1.41(1) 1_555 1_555 yes
C17 C20 2.42(1) 1_555 1_555 yes
C18 C19 2.38(1) 1_555 1_555 yes
C18 C20 1.43(1) 1_555 1_555 yes
C21 C22 1.37(2) 1_555 1_555 yes
C21 C23 2.39(2) 1_555 1_555 yes
C21 C25 2.32(2) 1_555 1_555 yes
C21 C26 2.40(2) 1_555 1_555 yes
C22 C23 1.40(2) 1_555 1_555 yes
C22 C24 2.38(2) 1_555 1_555 yes
C23 C24 1.37(2) 1_555 1_555 yes
C23 C25 2.31(2) 1_555 1_555 yes
C24 C25 1.28(2) 1_555 1_555 yes
C25 C26 2.46(2) 1_555 1_555 yes
C26 C27 1.50(2) 1_555 1_555 yes
C28 C29 1.27(3) 1_555 1_555 yes
C28 C30 2.12(4) 1_555 1_555 yes
C28 C34 2.24(3) 1_555 1_555 yes
C29 C30 1.27(4) 1_555 1_555 yes
C29 C31 2.36(4) 1_555 1_555 yes
C30 C31 1.55(3) 1_555 1_555 yes
C30 C34 2.43(3) 1_555 1_555 yes
C31 C34 1.37(3) 1_555 1_555 yes
C32 C33 1.43(5) 1_555 1_555 yes
C35 C36 1.27(4) 1_555 1_555 yes
C35 C37 2.48(4) 1_555 1_555 yes
C35 C38 1.96(4) 1_555 1_555 yes
C35 C39 1.04(5) 1_555 1_555 yes
C36 C37 1.48(3) 1_555 1_555 yes
C36 C38 1.51(4) 1_555 1_555 yes
C36 C38 2.21(4) 1_555 2_666 yes
C36 C39 1.82(6) 1_555 1_555 yes
C37 C37 2.19(5) 1_555 2_666 yes
C37 C38 1.01(4) 1_555 1_555 yes
C37 C38 1.28(5) 1_555 2_666 yes
C37 C39 2.44(6) 1_555 1_555 yes
C37 C39 1.72(5) 1_555 2_666 yes
C38 C38 0.73(6) 1_555 2_666 yes
C38 C39 1.58(6) 1_555 1_555 yes
C38 C39 2.08(7) 1_555 2_666 yes

loop_
_geom_contact_atom_site_label_1
_geom_contact_atom_site_label_2
_geom_contact_distance
_geom_contact_site_symmetry_1
_geom_contact_site_symmetry_2
S2 C3 3.576(9) 1_555 2_756
S6 C11 3.505(10) 1_555 2_656
S6 C15 3.58(1) 1_555 2_656
S7 C30 3.58(3) 1_555 1_555
S9 C3 3.487(9) 1_555 2_757
N1 C23 3.28(2) 1_555 2_767
N1 C22 3.40(2) 1_555 2_767
N1 N8 3.42(2) 1_555 2_756
N1 C37 3.52(3) 1_555 1_655
N2 C25 3.19(2) 1_555 2_767
N2 N11 3.35(1) 1_555 2_767
N2 C24 3.35(2) 1_555 2_767
N2 C14 3.53(2) 1_555 1_555
N2 C27 3.58(2) 1_555 2_767
N3 C21 3.32(2) 1_555 2_757
N3 C34 3.39(2) 1_555 2_757
N3 C31 3.55(3) 1_555 2_757
N3 C14 3.58(2) 1_555 2_756
N4 C26 3.49(2) 1_555 2_757
N4 C36 3.55(3) 1_555 2_656
N4 C5 3.56(1) 1_555 2_756
N4 C15 3.60(2) 1_555 1_555
N5 C25 3.39(2) 1_555 2_767
N5 C39 3.50(6) 1_555 2_666
N5 N9 3.60(2) 1_555 1_555
N6 C22 3.32(2) 1_555 1_554
N6 C21 3.44(2) 1_555 1_554
N6 C32 3.48(5) 1_555 1_554
N7 C32 3.11(5) 1_555 2_657
N7 N12 3.32(2) 1_555 2_657
N7 C28 3.43(3) 1_555 2_657
N7 C36 3.53(3) 1_555 2_656
N8 C9 3.35(1) 1_555 2_656
N8 C37 3.37(3) 1_555 2_656
N8 C13 3.45(2) 1_555 2_656
N8 C5 3.54(2) 1_555 2_756
N9 N11 3.38(1) 1_555 1_555
N9 C24 3.42(2) 1_555 2_767
N9 C26 3.55(2) 1_555 1_555
N10 C23 3.43(2) 1_555 2_767
N10 C35 3.57(3) 1_555 1_656
N10 C24 3.59(2) 1_555 2_767
C1 C8 3.52(1) 1_555 2_756
C5 C23 3.56(2) 1_555 2_767
C6 C24 3.53(2) 1_555 2_767
C8 C18 3.60(1) 1_555 2_757
C9 C16 3.53(1) 1_555 2_656
C24 C25 3.55(2) 1_555 2_767
C30 C30 3.55(6) 1_555 2_657
